data_7152269
loop_
_publ_author_name
'Bullough, Emma K.'
'Kilner, Colin A.'
'Little, Marc A.'
'Willans, Charlotte E.'

_publ_section_title
;
 Tetrakis(methylimidazole) and tetrakis(methylimidazolium) calix[4]arenes:
 competitive anion binding and deprotonation.
;
_journal_issue 14
_journal_name_full 'Organic &amp; biomolecular chemistry'
_journal_page_first 2824
_journal_page_last 2829
_journal_paper_doi 10.1039/c2ob07025a
_journal_volume 10
_journal_year 2012
_chemical_formula_sum 'C26 H37.5 Br2 N4 O4'
_chemical_formula_weight 629.92
_chemical_name_systematic
;
?
;
_space_group_IT_number 12
_symmetry_cell_setting monoclinic
_symmetry_space_group_name_Hall '-C 2y'
_symmetry_space_group_name_H-M 'C 1 2/m 1'
_atom_sites_solution_hydrogens geom
_atom_sites_solution_primary direct
_atom_sites_solution_secondary difmap
_audit_creation_method SHELXL-97
_cell_angle_alpha 90.00
_cell_angle_beta 130.147(4)
_cell_angle_gamma 90.00
_cell_formula_units_Z 8
_cell_length_a 17.580(2)
_cell_length_b 39.483(5)
_cell_length_c 11.7189(15)
_cell_measurement_reflns_used 8128
_cell_measurement_temperature 150(2)
_cell_measurement_theta_max 24.569
_cell_measurement_theta_min 2.3255
_cell_volume 6217.7(14)
_computing_cell_refinement
;
APEX 2 sofware, Bruker Nonius 2004
;
_computing_data_collection
;
APEX 2 software, Bruker Nonius 2004
;
_computing_data_reduction
;
SAINT- Bruker Integration program embedded in
APEX 2 software, Bruker Nonius 2004
;
_computing_molecular_graphics 'ORTEP-III Version 1.08 (Farrugia, 2005)'
_computing_publication_material
;
enCIFer: A program for viewing, editing and visualising CIFs.
F. H. Allen, O. Johnson, G. P. Shields, B. R. Smith, M. Towler,
J. Applied cryst., 37, 331-334, 2004
;
_computing_structure_refinement
;
SHELXS-97 (Sheldrick, G. M. Acta Cryst (2008). A64, 112)
Xseed (L. J. Barbour, J. Supramol. Chem., 2003, 1, 189.)
;
_computing_structure_solution
;
SHELXS-97 (Sheldrick, G. M. Acta Cryst (2008). A64, 112)
Xseed (L. J. Barbour, J. Supramol. Chem., 2003, 1, 189.)
;
_diffrn_ambient_temperature 150(2)
_diffrn_detector_area_resol_mean
;
120 microns
;
_diffrn_measured_fraction_theta_full 0.991
_diffrn_measured_fraction_theta_max 0.991
_diffrn_measurement_device_type 'ApexII camera'
_diffrn_measurement_method 'rotation images'
_diffrn_radiation_monochromator
;
Mach3 kappa-type 4-circle goniostat.
;
_diffrn_radiation_source
;
Bruker Nonius FR591 rotating anode generator
;
_diffrn_radiation_type MoK\a
_diffrn_radiation_wavelength 0.71073
_diffrn_reflns_av_R_equivalents 0.0669
_diffrn_reflns_av_sigmaI/netI 0.0636
_diffrn_reflns_limit_h_max 15
_diffrn_reflns_limit_h_min -21
_diffrn_reflns_limit_k_max 48
_diffrn_reflns_limit_k_min -47
_diffrn_reflns_limit_l_max 14
_diffrn_reflns_limit_l_min -11
_diffrn_reflns_number 36400
_diffrn_reflns_theta_full 26.11
_diffrn_reflns_theta_max 26.11
_diffrn_reflns_theta_min 2.06
_diffrn_standards_decay_% 0
_diffrn_standards_interval_count 0
_diffrn_standards_interval_time 0
_diffrn_standards_number 0
_exptl_absorpt_coefficient_mu 2.642
_exptl_absorpt_correction_T_max 0.6927
_exptl_absorpt_correction_T_min 0.3762
_exptl_absorpt_correction_type multi-scan
_exptl_absorpt_process_details
;
See Sheldrick G.M. (2002). SADABS.
University of Gottingen, Germany.
;
_exptl_crystal_colour Colourless
_exptl_crystal_density_diffrn 1.346
_exptl_crystal_density_method 'not measured'
_exptl_crystal_description Fragment
_exptl_crystal_F_000 2588
_exptl_crystal_size_max 0.46
_exptl_crystal_size_mid 0.37
_exptl_crystal_size_min 0.15
_refine_diff_density_max 1.846
_refine_diff_density_min -0.927
_refine_diff_density_rms 0.124
_refine_ls_extinction_method none
_refine_ls_goodness_of_fit_ref 1.061
_refine_ls_hydrogen_treatment constr
_refine_ls_matrix_type full
_refine_ls_number_parameters 352
_refine_ls_number_reflns 6240
_refine_ls_number_restraints 0
_refine_ls_restrained_S_all 1.061
_refine_ls_R_factor_all 0.1115
_refine_ls_R_factor_gt 0.0628
_refine_ls_shift/su_max 0.001
_refine_ls_shift/su_mean 0.000
_refine_ls_structure_factor_coef Fsqd
_refine_ls_weighting_details 'calc w=1/[\s^2^(Fo^2^)+(0.1055P)^2^+25.6386P] where P=(Fo^2^+2Fc^2^)/3'
_refine_ls_weighting_scheme calc
_refine_ls_wR_factor_gt 0.1780
_refine_ls_wR_factor_ref 0.2041
_reflns_number_gt 4045
_reflns_number_total 6240
_reflns_threshold_expression >2sigma(I)
_cod_data_source_file c2ob07025a.txt
_cod_data_source_block EB411MX8
_cod_depositor_comments
;
The following automatic conversions were performed:

'_symmetry_cell_setting' value 'Monoclinic' changed to 'monoclinic'
according to /home/saulius/struct/CIF-dictionaries/cif_core.dic
dictionary named 'cif_core.dic' version 2.4.1 from 2010-06-29.

Automatic conversion script
Id: cif_fix_values 1715 2011-07-08 13:25:40Z adriana 
;
_cod_original_cell_volume 6217.9(14)
_cod_original_sg_symbol_H-M C2/m
_cod_original_formula_sum 'C26 H37.50 Br2 N4 O4'
_cod_database_code 7152269

loop_
_symmetry_equiv_pos_as_xyz
'x, y, z'
'-x, y, -z'
'x+1/2, y+1/2, z'
'-x+1/2, y+1/2, -z'
'-x, -y, -z'
'x, -y, z'
'-x+1/2, -y+1/2, -z'
'x+1/2, -y+1/2, z'

loop_
_atom_site_label
_atom_site_type_symbol
_atom_site_fract_x
_atom_site_fract_y
_atom_site_fract_z
_atom_site_U_iso_or_equiv
_atom_site_adp_type
_atom_site_occupancy
_atom_site_symmetry_multiplicity
_atom_site_calc_flag
_atom_site_refinement_flags
_atom_site_disorder_assembly
_atom_site_disorder_group
Br1 Br 0.0000 0.12440(2) 0.0000 0.0445(3) Uani 1 2 d S . .
Br2 Br 0.33218(9) 0.5000 0.25635(12) 0.0604(3) Uani 1 2 d S . .
Br3 Br 0.0000 0.35104(3) 0.5000 0.0505(3) Uani 1 2 d S . .
Br4 Br 0.0000 0.35068(3) 0.0000 0.0487(3) Uani 1 2 d S . .
O1 O 0.4070(3) 0.22989(9) 0.2922(4) 0.0295(8) Uani 1 1 d . . .
H1 H 0.4693 0.2290 0.3471 0.035 Uiso 1 1 calc R . .
O2 O 0.3917(3) 0.22847(9) 0.5057(4) 0.0310(8) Uani 1 1 d . . .
H2 H 0.3868 0.2272 0.4296 0.037 Uiso 1 1 calc R . .
O3 O 0.0769(7) 0.4189(2) 0.4436(11) 0.119(3) Uani 1 1 d . . .
H3A H 0.1063 0.4134 0.4115 0.143 Uiso 1 1 calc R . .
O4 O 0.5000 0.3387(4) 0.5000 0.173(6) Uani 1 2 d S . .
H4 H 0.4395 0.3436 0.4311 0.207 Uiso 0.50 1 d P . .
C27B C 0.1458(14) 0.5000 0.328(2) 0.121(6) Uani 0.43 2 d SP A 2
H27A H 0.1241 0.5226 0.2825 0.181 Uiso 0.43 1 calc PR A 2
H27B H 0.1130 0.4941 0.3680 0.181 Uiso 0.43 1 calc PR A 2
H27C H 0.1280 0.4834 0.2520 0.181 Uiso 0.43 1 calc PR A 2
N1 N 0.2220(3) 0.37385(12) -0.0722(5) 0.0343(11) Uani 1 1 d . . .
N2 N 0.1517(4) 0.41586(15) -0.0533(7) 0.0535(15) Uani 1 1 d . . .
N3 N 0.2670(4) 0.38141(12) 0.4894(5) 0.0389(12) Uani 1 1 d . . .
N4 N 0.3699(4) 0.42174(16) 0.5440(7) 0.0670(18) Uani 1 1 d . . .
C1 C 0.5199(4) 0.25755(15) 0.2091(5) 0.0291(12) Uani 1 1 d . . .
H1A H 0.5254 0.2616 0.1313 0.035 Uiso 1 1 calc R . .
H1B H 0.5205 0.2328 0.2229 0.035 Uiso 1 1 calc R . .
C2 C 0.4222(4) 0.27238(14) 0.1586(5) 0.0258(11) Uani 1 1 d . . .
C3 C 0.3793(4) 0.30025(14) 0.0607(5) 0.0269(11) Uani 1 1 d . . .
H3 H 0.4125 0.3098 0.0287 0.032 Uiso 1 1 calc R . .
C4 C 0.2892(4) 0.31427(13) 0.0095(5) 0.0285(12) Uani 1 1 d . . .
C5 C 0.2419(4) 0.30070(14) 0.0618(5) 0.0279(12) Uani 1 1 d . . .
H5 H 0.1811 0.3103 0.0288 0.033 Uiso 1 1 calc R . .
C6 C 0.2829(3) 0.27373(14) 0.1598(5) 0.0259(11) Uani 1 1 d . . .
C7 C 0.3725(4) 0.25897(13) 0.2050(5) 0.0238(11) Uani 1 1 d . . .
C8 C 0.2305(4) 0.25930(15) 0.2157(6) 0.0295(12) Uani 1 1 d . . .
H8A H 0.1583 0.2642 0.1411 0.035 Uiso 1 1 calc R . .
H8B H 0.2391 0.2344 0.2257 0.035 Uiso 1 1 calc R . .
C9 C 0.2723(4) 0.27457(14) 0.3669(5) 0.0279(12) Uani 1 1 d . . .
C10 C 0.3522(4) 0.25900(13) 0.5045(6) 0.0270(11) Uani 1 1 d . . .
C11 C 0.3900(4) 0.27409(14) 0.6415(5) 0.0245(11) Uani 1 1 d . . .
C12 C 0.3485(4) 0.30339(14) 0.6409(6) 0.0286(12) Uani 1 1 d . . .
H12 H 0.3746 0.3135 0.7333 0.034 Uiso 1 1 calc R . .
C13 C 0.2673(4) 0.31908(14) 0.5056(6) 0.0287(12) Uani 1 1 d . . .
C14 C 0.2311(4) 0.30435(14) 0.3704(6) 0.0280(12) Uani 1 1 d . . .
H14 H 0.1774 0.3148 0.2792 0.034 Uiso 1 1 calc R . .
C15 C 0.2220(5) 0.35159(16) 0.5050(7) 0.0406(14) Uani 1 1 d . . .
H15A H 0.1493 0.3513 0.4211 0.049 Uiso 1 1 calc R . .
H15B H 0.2333 0.3535 0.5992 0.049 Uiso 1 1 calc R . .
C16 C 0.2356(5) 0.39510(18) 0.3576(7) 0.0503(17) Uani 1 1 d . . .
H16 H 0.1797 0.3880 0.2600 0.060 Uiso 1 1 calc R . .
C17 C 0.2990(6) 0.42059(19) 0.3920(8) 0.064(2) Uani 1 1 d . . .
H17 H 0.2949 0.4350 0.3232 0.076 Uiso 1 1 calc R . .
C18 C 0.3485(5) 0.39785(19) 0.6008(7) 0.0554(18) Uani 1 1 d . . .
H18 H 0.3856 0.3934 0.7040 0.067 Uiso 1 1 calc R . .
C19 C 0.4566(7) 0.4456(3) 0.6320(12) 0.119(5) Uani 1 1 d . . .
H19A H 0.4761 0.4493 0.7304 0.178 Uiso 1 1 calc R . .
H19B H 0.4378 0.4672 0.5790 0.178 Uiso 1 1 calc R . .
H19C H 0.5126 0.4358 0.6440 0.178 Uiso 1 1 calc R . .
C20 C 0.2386(4) 0.34086(15) -0.1129(6) 0.0361(13) Uani 1 1 d . . .
H20A H 0.2798 0.3447 -0.1421 0.043 Uiso 1 1 calc R . .
H20B H 0.1736 0.3319 -0.2013 0.043 Uiso 1 1 calc R . .
C21 C 0.2929(5) 0.39913(19) 0.0078(9) 0.0584(19) Uani 1 1 d . . .
H21 H 0.3597 0.3985 0.0460 0.070 Uiso 1 1 calc R . .
C22 C 0.2490(6) 0.42450(19) 0.0206(9) 0.064(2) Uani 1 1 d . . .
H22 H 0.2799 0.4452 0.0723 0.077 Uiso 1 1 calc R . .
C23 C 0.1377(5) 0.38455(17) -0.1090(7) 0.0464(16) Uani 1 1 d . . .
H23 H 0.0770 0.3722 -0.1654 0.056 Uiso 1 1 calc R . .
C24 C 0.0731(7) 0.4377(2) -0.0750(12) 0.089(3) Uani 1 1 d . . .
H24A H 0.0635 0.4582 -0.1301 0.133 Uiso 1 1 calc R . .
H24B H 0.0943 0.4440 0.0226 0.133 Uiso 1 1 calc R . .
H24C H 0.0104 0.4250 -0.1315 0.133 Uiso 1 1 calc R . .
C25 C 0.1458(12) 0.4328(4) 0.5869(19) 0.150(6) Uani 1 1 d . . .
H25A H 0.1899 0.4484 0.5890 0.225 Uiso 1 1 calc R . .
H25B H 0.1853 0.4146 0.6594 0.225 Uiso 1 1 calc R . .
H25C H 0.1102 0.4451 0.6127 0.225 Uiso 1 1 calc R . .
C26 C 0.5329(18) 0.3586(6) 0.607(3) 0.148(13) Uani 0.50 1 d P . .
H26A H 0.5770 0.3753 0.6139 0.222 Uiso 1 1 calc R . .
H26B H 0.5702 0.3457 0.7002 0.222 Uiso 1 1 calc R . .
H26C H 0.4772 0.3703 0.5900 0.222 Uiso 1 1 calc R . .
O5 O 0.1134(14) 0.5000 0.181(2) 0.112(6) Uani 0.57 2 d SP B 1
H5A H 0.1549 0.4896 0.1808 0.135 Uiso 0.57 1 calc PR B 1
O6 O 0.247(2) 0.5000 0.441(3) 0.124(9) Uani 0.43 2 d SP A 2
H6 H 0.2762 0.4804 0.4793 0.148 Uiso 0.43 1 d P C 2
C27A C 0.1458(14) 0.5000 0.328(2) 0.121(6) Uani 0.57 2 d SP B 1
H27D H 0.2185 0.5032 0.4001 0.181 Uiso 0.57 1 d P D 1
H27E H 0.1291 0.4783 0.3472 0.181 Uiso 0.57 1 d P E 1
H27F H 0.1137 0.5185 0.3381 0.181 Uiso 0.57 1 d P F 1

loop_
_atom_site_aniso_label
_atom_site_aniso_U_11
_atom_site_aniso_U_22
_atom_site_aniso_U_33
_atom_site_aniso_U_23
_atom_site_aniso_U_13
_atom_site_aniso_U_12
Br1 0.0418(5) 0.0567(6) 0.0374(5) 0.000 0.0265(4) 0.000
Br2 0.0788(8) 0.0340(6) 0.0644(6) 0.000 0.0443(6) 0.000
Br3 0.0343(5) 0.0606(7) 0.0369(5) 0.000 0.0141(4) 0.000
Br4 0.0289(5) 0.0643(7) 0.0347(5) 0.000 0.0123(4) 0.000
O1 0.0233(18) 0.031(2) 0.0235(18) 0.0015(15) 0.0103(16) -0.0002(16)
O2 0.036(2) 0.030(2) 0.0301(19) -0.0004(16) 0.0224(18) -0.0005(17)
O3 0.150(7) 0.102(6) 0.160(8) 0.003(6) 0.125(7) -0.001(5)
O4 0.250(19) 0.122(12) 0.188(16) 0.000 0.160(16) 0.000
C27B 0.101(13) 0.139(16) 0.134(16) 0.000 0.081(13) 0.000
N1 0.031(3) 0.035(3) 0.030(2) 0.001(2) 0.016(2) 0.002(2)
N2 0.063(4) 0.046(4) 0.063(4) 0.003(3) 0.046(3) 0.011(3)
N3 0.042(3) 0.033(3) 0.034(3) 0.000(2) 0.021(2) 0.001(2)
N4 0.052(4) 0.049(4) 0.059(4) 0.008(3) 0.017(3) -0.010(3)
C1 0.027(3) 0.040(3) 0.021(2) -0.002(2) 0.016(2) 0.003(2)
C2 0.021(3) 0.032(3) 0.017(2) -0.008(2) 0.009(2) -0.004(2)
C3 0.027(3) 0.033(3) 0.020(2) -0.001(2) 0.015(2) -0.002(2)
C4 0.030(3) 0.028(3) 0.019(2) -0.002(2) 0.012(2) 0.000(2)
C5 0.023(3) 0.036(3) 0.017(2) -0.003(2) 0.009(2) 0.002(2)
C6 0.020(2) 0.038(3) 0.015(2) -0.005(2) 0.008(2) -0.008(2)
C7 0.025(3) 0.025(3) 0.014(2) -0.004(2) 0.009(2) -0.001(2)
C8 0.017(2) 0.044(4) 0.022(2) -0.002(2) 0.010(2) -0.006(2)
C9 0.021(3) 0.040(3) 0.021(2) 0.003(2) 0.012(2) -0.005(2)
C10 0.026(3) 0.031(3) 0.026(3) 0.002(2) 0.017(2) -0.005(2)
C11 0.020(2) 0.031(3) 0.021(2) 0.002(2) 0.013(2) -0.004(2)
C12 0.028(3) 0.033(3) 0.025(3) -0.006(2) 0.017(2) -0.010(2)
C13 0.025(3) 0.033(3) 0.032(3) 0.000(2) 0.020(2) -0.006(2)
C14 0.023(3) 0.033(3) 0.024(2) 0.006(2) 0.013(2) 0.001(2)
C15 0.037(3) 0.046(4) 0.043(3) 0.003(3) 0.027(3) 0.005(3)
C16 0.048(4) 0.051(4) 0.035(3) 0.006(3) 0.019(3) -0.002(3)
C17 0.065(5) 0.049(5) 0.060(5) 0.020(4) 0.033(4) -0.004(4)
C18 0.046(4) 0.053(5) 0.036(3) 0.002(3) 0.012(3) -0.002(3)
C19 0.069(6) 0.081(7) 0.103(8) 0.002(6) 0.008(6) -0.046(5)
C20 0.036(3) 0.039(4) 0.029(3) 0.001(2) 0.019(3) 0.001(3)
C21 0.041(4) 0.054(5) 0.067(5) -0.013(4) 0.029(4) -0.006(4)
C22 0.070(5) 0.045(4) 0.076(5) -0.026(4) 0.046(5) -0.016(4)
C23 0.041(4) 0.044(4) 0.052(4) -0.003(3) 0.029(3) 0.001(3)
C24 0.101(7) 0.072(6) 0.133(8) 0.009(6) 0.093(7) 0.032(5)
C25 0.168(13) 0.144(13) 0.169(14) -0.060(11) 0.122(12) -0.066(11)
C26 0.110(19) 0.066(15) 0.110(19) -0.015(13) -0.001(15) 0.026(13)
O5 0.085(13) 0.099(15) 0.131(17) 0.000 0.060(12) 0.000
O6 0.13(2) 0.12(2) 0.14(2) 0.000 0.09(2) 0.000
C27A 0.101(13) 0.139(16) 0.134(16) 0.000 0.081(13) 0.000

loop_
_atom_type_symbol
_atom_type_description
_atom_type_scat_dispersion_real
_atom_type_scat_dispersion_imag
_atom_type_scat_source
C C 0.0033 0.0016 'International Tables Vol C Tables 4.2.6.8 and 6.1.1.4'
H H 0.0000 0.0000 'International Tables Vol C Tables 4.2.6.8 and 6.1.1.4'
N N 0.0061 0.0033 'International Tables Vol C Tables 4.2.6.8 and 6.1.1.4'
O O 0.0106 0.0060 'International Tables Vol C Tables 4.2.6.8 and 6.1.1.4'
Br Br -0.2901 2.4595 'International Tables Vol C Tables 4.2.6.8 and 6.1.1.4'

loop_
_geom_angle_atom_site_label_1
_geom_angle_atom_site_label_2
_geom_angle_atom_site_label_3
_geom_angle
_geom_angle_site_symmetry_1
_geom_angle_site_symmetry_3
C7 O1 H1 109.5 . .
C10 O2 H2 109.5 . .
C25 O3 H3A 109.5 . .
C26 O4 H4 107.4(15) . .
O6 C27B H27A 109.5 . .
O6 C27B H27B 109.5 . .
H27A C27B H27B 109.5 . .
O6 C27B H27C 109.5 . .
H27A C27B H27C 109.5 . .
H27B C27B H27C 109.5 . .
H27A C27B H27D 100.7 . .
H27B C27B H27D 117.2 . .
H27C C27B H27D 110.1 . .
O6 C27B H27E 99.8(14) . .
H27A C27B H27E 148.4 . .
H27B C27B H27E 47.2 . .
H27C C27B H27E 69.9 . .
H27D C27B H27E 109.2(15) . .
O6 C27B H27F 111.9(16) . .
H27A C27B H27F 48.2 . .
H27B C27B H27F 63.4 . .
H27C C27B H27F 137.8 . .
H27D C27B H27F 109.3(13) . .
H27E C27B H27F 109.9(17) . .
C23 N1 C21 108.7(5) . .
C23 N1 C20 126.2(5) . .
C21 N1 C20 125.0(5) . .
C23 N2 C22 107.4(6) . .
C23 N2 C24 125.7(7) . .
C22 N2 C24 126.9(7) . .
C18 N3 C16 108.0(6) . .
C18 N3 C15 125.8(5) . .
C16 N3 C15 126.0(5) . .
C18 N4 C17 108.2(6) . .
C18 N4 C19 125.9(7) . .
C17 N4 C19 125.9(7) . .
C2 C1 C11 110.5(4) . 2_656
C2 C1 H1A 109.5 . .
C11 C1 H1A 109.5 2_656 .
C2 C1 H1B 109.5 . .
C11 C1 H1B 109.5 2_656 .
H1A C1 H1B 108.1 . .
C7 C2 C3 118.3(5) . .
C7 C2 C1 122.2(5) . .
C3 C2 C1 119.6(5) . .
C4 C3 C2 121.5(5) . .
C4 C3 H3 119.2 . .
C2 C3 H3 119.2 . .
C3 C4 C5 118.9(5) . .
C3 C4 C20 119.4(5) . .
C5 C4 C20 121.4(5) . .
C6 C5 C4 120.9(5) . .
C6 C5 H5 119.5 . .
C4 C5 H5 119.5 . .
C5 C6 C7 119.0(5) . .
C5 C6 C8 120.3(5) . .
C7 C6 C8 120.8(5) . .
O1 C7 C2 120.9(4) . .
O1 C7 C6 117.7(4) . .
C2 C7 C6 121.3(5) . .
C9 C8 C6 111.8(4) . .
C9 C8 H8A 109.3 . .
C6 C8 H8A 109.3 . .
C9 C8 H8B 109.3 . .
C6 C8 H8B 109.3 . .
H8A C8 H8B 107.9 . .
C14 C9 C10 118.8(5) . .
C14 C9 C8 119.5(5) . .
C10 C9 C8 121.7(5) . .
O2 C10 C11 119.3(4) . .
O2 C10 C9 120.5(5) . .
C11 C10 C9 120.1(5) . .
C12 C11 C10 119.6(5) . .
C12 C11 C1 120.9(4) . 2_656
C10 C11 C1 119.5(5) . 2_656
C11 C12 C13 121.6(5) . .
C11 C12 H12 119.2 . .
C13 C12 H12 119.2 . .
C14 C13 C12 118.7(5) . .
C14 C13 C15 119.7(5) . .
C12 C13 C15 121.6(5) . .
C9 C14 C13 121.2(5) . .
C9 C14 H14 119.4 . .
C13 C14 H14 119.4 . .
N3 C15 C13 110.6(5) . .
N3 C15 H15A 109.5 . .
C13 C15 H15A 109.5 . .
N3 C15 H15B 109.5 . .
C13 C15 H15B 109.5 . .
H15A C15 H15B 108.1 . .
C17 C16 N3 107.5(6) . .
C17 C16 H16 126.2 . .
N3 C16 H16 126.2 . .
C16 C17 N4 107.3(6) . .
C16 C17 H17 126.4 . .
N4 C17 H17 126.4 . .
N3 C18 N4 109.0(6) . .
N3 C18 H18 125.5 . .
N4 C18 H18 125.5 . .
N4 C19 H19A 109.5 . .
N4 C19 H19B 109.5 . .
H19A C19 H19B 109.5 . .
N4 C19 H19C 109.5 . .
H19A C19 H19C 109.5 . .
H19B C19 H19C 109.5 . .
N1 C20 C4 114.9(4) . .
N1 C20 H20A 108.5 . .
C4 C20 H20A 108.5 . .
N1 C20 H20B 108.5 . .
C4 C20 H20B 108.5 . .
H20A C20 H20B 107.5 . .
C22 C21 N1 106.6(6) . .
C22 C21 H21 126.7 . .
N1 C21 H21 126.7 . .
C21 C22 N2 108.6(6) . .
C21 C22 H22 125.7 . .
N2 C22 H22 125.7 . .
N1 C23 N2 108.7(6) . .
N1 C23 H23 125.7 . .
N2 C23 H23 125.7 . .
N2 C24 H24A 109.5 . .
N2 C24 H24B 109.5 . .
H24A C24 H24B 109.5 . .
N2 C24 H24C 109.5 . .
H24A C24 H24C 109.5 . .
H24B C24 H24C 109.5 . .
O3 C25 H25A 109.5 . .
O3 C25 H25B 109.5 . .
H25A C25 H25B 109.5 . .
O3 C25 H25C 109.5 . .
H25A C25 H25C 109.5 . .
H25B C25 H25C 109.5 . .
O4 C26 H26A 109.5 . .
O4 C26 H26B 109.5 . .
H26A C26 H26B 109.5 . .
O4 C26 H26C 109.5 . .
H26A C26 H26C 109.5 . .
H26B C26 H26C 109.5 . .
C27B O6 H6 117.4(18) . .
H6 O6 H27D 135(3) . .

loop_
_geom_bond_atom_site_label_1
_geom_bond_atom_site_label_2
_geom_bond_distance
_geom_bond_site_symmetry_2
O1 C7 1.390(6) .
O1 H1 0.8400 .
O2 C10 1.387(6) .
O2 H2 0.8400 .
O3 C25 1.402(15) .
O3 H3A 0.8400 .
O4 C26 1.26(2) .
O4 H4 0.844(4) .
C27B O6 1.37(3) .
C27B H27A 0.9800 .
C27B H27B 0.9800 .
C27B H27C 0.9800 .
N1 C23 1.319(8) .
N1 C21 1.386(9) .
N1 C20 1.479(7) .
N2 C23 1.344(8) .
N2 C22 1.373(9) .
N2 C24 1.504(9) .
N3 C18 1.329(8) .
N3 C16 1.373(8) .
N3 C15 1.494(8) .
N4 C18 1.341(9) .
N4 C17 1.366(10) .
N4 C19 1.498(10) .
C1 C2 1.527(7) .
C1 C11 1.557(7) 2_656
C1 H1A 0.9900 .
C1 H1B 0.9900 .
C2 C7 1.397(7) .
C2 C3 1.407(7) .
C3 C4 1.397(7) .
C3 H3 0.9500 .
C4 C5 1.418(7) .
C4 C20 1.519(8) .
C5 C6 1.380(7) .
C5 H5 0.9500 .
C6 C7 1.423(7) .
C6 C8 1.542(7) .
C8 C9 1.538(7) .
C8 H8A 0.9900 .
C8 H8B 0.9900 .
C9 C14 1.396(8) .
C9 C10 1.425(7) .
C10 C11 1.413(7) .
C11 C12 1.365(8) .
C11 C1 1.557(7) 2_656
C12 C13 1.420(7) .
C12 H12 0.9500 .
C13 C14 1.398(7) .
C13 C15 1.508(8) .
C14 H14 0.9500 .
C15 H15A 0.9900 .
C15 H15B 0.9900 .
C16 C17 1.356(10) .
C16 H16 0.9500 .
C17 H17 0.9500 .
C18 H18 0.9500 .
C19 H19A 0.9800 .
C19 H19B 0.9800 .
C19 H19C 0.9800 .
C20 H20A 0.9900 .
C20 H20B 0.9900 .
C21 C22 1.330(10) .
C21 H21 0.9500 .
C22 H22 0.9500 .
C23 H23 0.9500 .
C24 H24A 0.9800 .
C24 H24B 0.9800 .
C24 H24C 0.9800 .
C25 H25A 0.9800 .
C25 H25B 0.9800 .
C25 H25C 0.9800 .
C26 H26A 0.9800 .
C26 H26B 0.9800 .
C26 H26C 0.9800 .
O5 H5A 0.8400 .
O6 H6 0.876(15) .

loop_
_geom_torsion_atom_site_label_1
_geom_torsion_atom_site_label_2
_geom_torsion_atom_site_label_3
_geom_torsion_atom_site_label_4
_geom_torsion
_geom_torsion_site_symmetry_1
_geom_torsion_site_symmetry_4
C11 C1 C2 C7 -88.1(6) 2_656 .
C11 C1 C2 C3 92.6(5) 2_656 .
C7 C2 C3 C4 -0.5(7) . .
C1 C2 C3 C4 178.9(4) . .
C2 C3 C4 C5 2.2(7) . .
C2 C3 C4 C20 -171.1(5) . .
C3 C4 C5 C6 -1.0(7) . .
C20 C4 C5 C6 172.2(5) . .
C4 C5 C6 C7 -1.8(7) . .
C4 C5 C6 C8 180.0(4) . .
C3 C2 C7 O1 175.0(4) . .
C1 C2 C7 O1 -4.3(7) . .
C3 C2 C7 C6 -2.4(7) . .
C1 C2 C7 C6 178.3(4) . .
C5 C6 C7 O1 -174.0(4) . .
C8 C6 C7 O1 4.3(7) . .
C5 C6 C7 C2 3.5(7) . .
C8 C6 C7 C2 -178.2(4) . .
C5 C6 C8 C9 -95.4(6) . .
C7 C6 C8 C9 86.4(6) . .
C6 C8 C9 C14 88.7(6) . .
C6 C8 C9 C10 -91.6(6) . .
C14 C9 C10 O2 176.6(4) . .
C8 C9 C10 O2 -3.0(7) . .
C14 C9 C10 C11 -1.5(7) . .
C8 C9 C10 C11 178.8(4) . .
O2 C10 C11 C12 -177.2(4) . .
C9 C10 C11 C12 1.0(7) . .
O2 C10 C11 C1 4.4(7) . 2_656
C9 C10 C11 C1 -177.5(4) . 2_656
C10 C11 C12 C13 0.6(7) . .
C1 C11 C12 C13 179.0(4) 2_656 .
C11 C12 C13 C14 -1.5(7) . .
C11 C12 C13 C15 -179.5(5) . .
C10 C9 C14 C13 0.6(7) . .
C8 C9 C14 C13 -179.7(4) . .
C12 C13 C14 C9 0.9(7) . .
C15 C13 C14 C9 179.0(5) . .
C18 N3 C15 C13 -88.0(7) . .
C16 N3 C15 C13 87.1(7) . .
C14 C13 C15 N3 -83.3(6) . .
C12 C13 C15 N3 94.7(6) . .
C18 N3 C16 C17 -1.1(8) . .
C15 N3 C16 C17 -176.9(6) . .
N3 C16 C17 N4 1.5(9) . .
C18 N4 C17 C16 -1.4(9) . .
C19 N4 C17 C16 178.6(9) . .
C16 N3 C18 N4 0.3(8) . .
C15 N3 C18 N4 176.1(6) . .
C17 N4 C18 N3 0.7(9) . .
C19 N4 C18 N3 -179.3(9) . .
C23 N1 C20 C4 -100.3(7) . .
C21 N1 C20 C4 81.8(7) . .
C3 C4 C20 N1 -121.2(5) . .
C5 C4 C20 N1 65.7(7) . .
C23 N1 C21 C22 1.6(8) . .
C20 N1 C21 C22 179.9(6) . .
N1 C21 C22 N2 -1.7(9) . .
C23 N2 C22 C21 1.1(9) . .
C24 N2 C22 C21 -176.4(8) . .
C21 N1 C23 N2 -1.0(7) . .
C20 N1 C23 N2 -179.2(5) . .
C22 N2 C23 N1 0.0(8) . .
C24 N2 C23 N1 177.5(7) . .
